data_8101572
loop_
_publ_author_name
'Ledig, Burkhard'
'Marsch, Michael'
'Harms, Klaus'
'Boche, Gernot'

_publ_section_title
;
 Crystal structure of
 (1-cyano-indenyl-N-((-)spateine-N,N')-(tetrafuran-O)-lithium,
 C~29~H~40~LiN~3~O
;
_journal_coden_ASTM ZKNSFT
_journal_issue 4
_journal_name_full
;
 Zeitschrift f\"ur Kristallographie - New Crystal Structures
;
_journal_page_first 511
_journal_page_last 512
_journal_paper_doi 10.1515/ncrs-1999-0456
_journal_volume 214
_journal_year 1999
_chemical_formula_sum 'C29 H40 Li N3 O'
_chemical_formula_weight 453.58
_space_group_IT_number 4
_symmetry_cell_setting monoclinic
_symmetry_space_group_name_Hall 'P 2yb'
_symmetry_space_group_name_H-M 'P 1 21 1'
_cell_angle_alpha 90
_cell_angle_beta 100.805(9)
_cell_angle_gamma 90
_cell_formula_units_Z 2
_cell_length_a 8.403(1)
_cell_length_b 17.024(2)
_cell_length_c 9.406(2)
_cell_measurement_temperature 193(2)
_cell_volume 1321.7(4)
_diffrn_ambient_temperature 193(2)
_exptl_crystal_density_diffrn 1.140
_refine_ls_R_factor_obs 0.0430
_refine_ls_wR_factor_obs 0.1127
_cod_depositor_comments
;
The following automatic conversions were performed:
'_symmetry_cell_setting' value 'Monoclinic' changed to 'monoclinic'
according to '/home/saulius/struct/CIF-dictionaries/cif_core.dic'
dictionary named 'cif_core.dic' version 2.4.1 from 2010-06-29.

Automatic conversion script
Id: cif_fix_enum 1527 2010-12-29 10:47:43Z saulius 
;
_cod_original_sg_symbol_H-M 'P 21'
_cod_database_code 8101572

loop_
_symmetry_equiv_pos_site_id
_symmetry_equiv_pos_as_xyz
1 x,y,z
2 -x,1/2+y,-z

loop_
_atom_site_aniso_label
_atom_site_aniso_U_11
_atom_site_aniso_U_22
_atom_site_aniso_U_33
_atom_site_aniso_U_23
_atom_site_aniso_U_13
_atom_site_aniso_U_12
N1 0.077(2) 0.058(2) 0.046(2) 0.015(2) 0.0110(14) 0.006(2)
C1 0.059(2) 0.037(2) 0.037(2) 0.0026(14) 0.011(2) -0.001(2)
C2 0.052(2) 0.045(2) 0.042(2) -0.0038(15) 0.004(2) 0.002(2)
C3 0.054(2) 0.043(2) 0.045(2) 0.0010(15) 0.012(2) -0.009(2)
C4 0.054(2) 0.0331(15) 0.044(2) -0.0017(14) 0.0047(15) 0.0012(15)
C5 0.070(3) 0.043(2) 0.057(2) 0.004(2) 0.001(2) 0.002(2)
C6 0.064(3) 0.051(2) 0.072(2) -0.002(2) -0.008(2) 0.016(2)
C7 0.047(2) 0.055(2) 0.087(3) -0.020(2) -0.001(2) 0.005(2)
C8 0.054(2) 0.046(2) 0.066(2) -0.011(2) 0.015(2) -0.010(2)
C9 0.049(2) 0.032(2) 0.041(2) -0.0064(13) 0.009(2) -0.0009(14)
C10 0.058(2) 0.049(2) 0.041(2) -0.003(2) 0.009(2) 0.003(2)
N2 0.0379(13) 0.0324(12) 0.0382(12) 0.0015(10) 0.0089(10) -0.0018(11)
N3 0.0476(15) 0.0412(14) 0.0410(14) -0.0059(12) 0.0022(12) -0.0059(12)
C11 0.044(2) 0.037(2) 0.049(2) -0.0020(14) 0.0115(14) -0.0028(14)
C12 0.042(2) 0.051(2) 0.054(2) -0.013(2) 0.0117(15) -0.0048(15)
C13 0.042(2) 0.072(2) 0.048(2) -0.004(2) -0.0017(15) -0.003(2)
C14 0.061(2) 0.051(2) 0.039(2) 0.0009(15) 0.007(2) 0.009(2)
C15 0.047(2) 0.038(2) 0.036(2) 0.0004(13) 0.0119(14) 0.0027(14)
C16 0.050(2) 0.043(2) 0.041(2) 0.0055(14) 0.0123(15) -0.0045(15)
C17 0.044(2) 0.058(2) 0.042(2) -0.003(2) 0.0112(14) -0.001(2)
C18 0.044(2) 0.033(2) 0.047(2) -0.0037(13) 0.0063(14) 0.0051(14)
C19 0.054(2) 0.046(2) 0.052(2) -0.001(2) 0.015(2) -0.012(2)
C20 0.042(2) 0.045(2) 0.046(2) -0.0085(15) 0.0102(14) 0.0025(15)
C21 0.039(2) 0.057(2) 0.044(2) -0.0025(15) 0.0050(14) 0.0029(15)
C22 0.054(2) 0.063(2) 0.053(2) 0.000(2) 0.002(2) 0.013(2)
C23 0.056(2) 0.097(3) 0.056(2) 0.001(2) -0.003(2) 0.010(2)
C24 0.063(2) 0.087(3) 0.051(2) -0.016(2) -0.007(2) -0.008(2)
C25 0.062(2) 0.062(2) 0.057(2) -0.018(2) 0.001(2) -0.012(2)
Li1 0.057(3) 0.038(3) 0.034(3) 0.002(2) 0.007(2) 0.009(2)
O1 0.094(2) 0.0550(14) 0.0473(14) -0.0132(11) 0.0082(13) 0.0212(14)
C26 0.215(7) 0.143(5) 0.064(3) -0.037(3) -0.013(4) 0.101(5)
C27 0.201(7) 0.113(4) 0.069(3) -0.037(3) 0.003(4) 0.060(5)
C28 0.178(5) 0.080(3) 0.063(3) -0.010(2) 0.021(3) 0.050(3)
C29 0.115(4) 0.069(3) 0.071(3) 0.000(2) 0.018(3) 0.046(3)

loop_
_atom_site_label
_atom_site_type_symbol
_atom_site_fract_x
_atom_site_fract_y
_atom_site_fract_z
_atom_site_U_iso_or_equiv
_atom_site_thermal_displace_type
_atom_site_occupancy
_atom_site_calc_flag
_atom_site_refinement_flags
_atom_site_disorder_group
N1 N 0.3480(4) 0.4050 -0.0976(3) 0.0604(8) Uani 1 d . .
C1 C 0.3729(4) 0.5113(2) -0.2849(3) 0.0443(8) Uani 1 d . .
C2 C 0.5130(4) 0.5417(3) -0.3253(3) 0.0467(8) Uani 1 d . .
H1 H 0.6246(53) 0.5227(23) -0.2709(44) 0.071(11) Uiso 1 d . .
C3 C 0.4720(4) 0.5982(3) -0.4297(3) 0.0468(8) Uani 1 d . .
H2 H 0.5344(38) 0.6232(19) -0.4752(34) 0.040(8) Uiso 1 d . .
C4 C 0.2988(4) 0.6054(2) -0.4590(3) 0.0443(8) Uani 1 d . .
C5 C 0.1915(5) 0.6513(3) -0.5566(4) 0.0577(9) Uani 1 d . .
H5A H 0.2323(5) 0.6881(3) -0.6183(4) 0.071(5) Uiso 1 d R .
C6 C 0.0273(5) 0.6441(3) -0.5623(4) 0.0652(10) Uani 1 d . .
H6A H -0.0462(5) 0.6752(3) -0.6301(4) 0.071(5) Uiso 1 d R .
C7 C -0.0331(5) 0.5918(3) -0.4714(5) 0.0645(10) Uani 1 d . .
H7A H -0.1480(5) 0.5885(3) -0.4763(5) 0.071(5) Uiso 1 d R .
C8 C 0.0684(4) 0.5446(3) -0.3757(4) 0.0550(9) Uani 1 d . .
H8A H 0.0248(4) 0.5084(3) -0.3148(4) 0.071(5) Uiso 1 d R .
C9 C 0.2369(4) 0.5509(2) -0.3676(3) 0.0406(7) Uani 1 d . .
C10 C 0.3627(4) 0.4527(2) -0.1827(4) 0.0493(8) Uani 1 d . .
N2 N 0.4137(3) 0.3764(2) 0.2558(2) 0.0359(6) Uani 1 d . .
N3 N 0.1117(3) 0.3043(2) 0.1295(3) 0.0440(6) Uani 1 d . .
C11 C 0.5775(4) 0.4056(2) 0.2382(3) 0.0427(7) Uani 1 d . .
H11A H 0.5623(4) 0.4501(2) 0.1743(3) 0.058(2) Uiso 1 d R .
H11B H 0.6313(4) 0.3655(2) 0.1932(3) 0.058(2) Uiso 1 d R .
C12 C 0.6847(4) 0.4303(3) 0.3771(3) 0.0488(8) Uani 1 d . .
H12A H 0.6380(4) 0.4748(3) 0.4166(3) 0.058(2) Uiso 1 d R .
H12B H 0.7884(4) 0.4458(3) 0.3578(3) 0.058(2) Uiso 1 d R .
C13 C 0.7050(4) 0.3636(3) 0.4844(4) 0.0552(9) Uani 1 d . .
H13A H 0.7665(4) 0.3822(3) 0.5745(4) 0.058(2) Uiso 1 d R .
H13B H 0.7633(4) 0.3211(3) 0.4510(4) 0.058(2) Uiso 1 d R .
C14 C 0.5392(4) 0.3363(3) 0.5097(3) 0.0506(9) Uani 1 d . .
H14A H 0.4885(4) 0.3769(3) 0.5564(3) 0.058(2) Uiso 1 d R .
H14B H 0.5527(4) 0.2913(3) 0.5722(3) 0.058(2) Uiso 1 d R .
C15 C 0.4293(4) 0.3142(2) 0.3669(3) 0.0399(7) Uani 1 d . .
H15A H 0.4784(4) 0.2699(2) 0.3291(3) 0.058(2) Uiso 1 d R .
C16 C 0.2603(4) 0.2874(2) 0.3870(3) 0.0440(8) Uani 1 d . .
H16A H 0.2746(4) 0.2495(2) 0.4638(3) 0.058(2) Uiso 1 d R .
C17 C 0.1668(4) 0.3566(2) 0.4328(3) 0.0475(8) Uani 1 d . .
H17A H 0.2291(4) 0.3813(2) 0.5169(3) 0.058(2) Uiso 1 d R .
H17B H 0.0652(4) 0.3398(2) 0.4552(3) 0.058(2) Uiso 1 d R .
C18 C 0.3071(4) 0.4422(2) 0.2841(3) 0.0413(7) Uani 1 d . .
H18A H 0.2928(4) 0.4779(2) 0.2036(3) 0.058(2) Uiso 1 d R .
H18B H 0.3591(4) 0.4703(2) 0.3686(3) 0.058(2) Uiso 1 d R .
C19 C 0.1595(4) 0.2497(3) 0.2532(3) 0.0499(8) Uani 1 d . .
H19A H 0.2210(4) 0.2075(3) 0.2228(3) 0.058(2) Uiso 1 d R .
H19B H 0.0635(4) 0.2275(3) 0.2785(3) 0.058(2) Uiso 1 d R .
C20 C 0.1420(4) 0.4137(3) 0.3072(3) 0.0440(7) Uani 1 d . .
H20A H 0.0847(4) 0.4583(3) 0.3351(3) 0.058(2) Uiso 1 d R .
C21 C 0.0346(4) 0.3757(3) 0.1771(3) 0.0470(8) Uani 1 d . .
H21A H -0.0624(4) 0.3590(3) 0.2084(3) 0.058(2) Uiso 1 d R .
C22 C -0.0171(4) 0.4305(3) 0.0491(4) 0.0577(9) Uani 1 d . .
H22A H 0.0771(4) 0.4483(3) 0.0145(4) 0.058(2) Uiso 1 d R .
H22B H -0.0702(4) 0.4756(3) 0.0800(4) 0.058(2) Uiso 1 d R .
C23 C -0.1306(5) 0.3902(3) -0.0735(4) 0.0714(11) Uani 1 d . .
H23A H -0.1544(5) 0.4246(3) -0.1557(4) 0.058(2) Uiso 1 d R .
H23B H -0.2305(5) 0.3777(3) -0.0431(4) 0.058(2) Uiso 1 d R .
C24 C -0.0541(5) 0.3148(3) -0.1153(4) 0.0692(10) Uani 1 d . .
H24A H 0.0389(5) 0.3279(3) -0.1562(4) 0.058(2) Uiso 1 d R .
H24B H -0.1294(5) 0.2870(3) -0.1872(4) 0.058(2) Uiso 1 d R .
C25 C -0.0029(5) 0.2632(3) 0.0157(4) 0.0615(9) Uani 1 d . .
H25A H -0.0978(5) 0.2484(3) 0.0524(4) 0.058(2) Uiso 1 d R .
H25B H 0.0473(5) 0.2162(3) -0.0115(4) 0.058(2) Uiso 1 d R .
Li1 Li 0.3255(6) 0.3292(3) 0.0578(5) 0.0432(12) Uani 1 d . .
O1 O 0.4176(3) 0.2327(2) -0.0039(2) 0.0659(7) Uani 1 d . .
C26 C 0.3916(10) 0.2183(5) -0.1544(6) 0.146(3) Uani 1 d . .
H33 H 0.4469(10) 0.2580(5) -0.1986(6) 0.283(23) Uiso 1 d R .
H34 H 0.2788(10) 0.2197(5) -0.1973(6) 0.283(23) Uiso 1 d R .
C27 C 0.4604(9) 0.1413(4) -0.1758(6) 0.131(2) Uani 1 d . .
H35 H 0.5109(9) 0.1409(4) -0.2592(6) 0.283(23) Uiso 1 d R .
H36 H 0.3774(9) 0.1020(4) -0.1877(6) 0.283(23) Uiso 1 d R .
C28 C 0.5815(8) 0.1278(3) -0.0457(5) 0.107(2) Uani 1 d . .
H37 H 0.6888(8) 0.1370(3) -0.0632(5) 0.283(23) Uiso 1 d R .
H38 H 0.5746(8) 0.0745(3) -0.0146(5) 0.283(23) Uiso 1 d R .
C29 C 0.5461(6) 0.1838(3) 0.0648(5) 0.0849(14) Uani 1 d . .
H39 H 0.5124(6) 0.1554(3) 0.1420(5) 0.283(23) Uiso 1 d R .
H40 H 0.6397(6) 0.2145(3) 0.1039(5) 0.283(23) Uiso 1 d R .

loop_
_atom_type_symbol
_atom_type_radius_bond
C 0.68
H 0.23
Li 1.09
N 0.68
O 0.68

loop_
_geom_bond_atom_site_label_1
_geom_bond_atom_site_label_2
_geom_bond_distance
_geom_bond_site_symmetry_2
_geom_bond_publ_flag
N1 C10 1.163(4) . ?
N1 Li1 1.985(5) . ?
C1 C10 1.399(5) . ?
C1 C2 1.403(5) . ?
C1 C9 1.426(5) . ?
C2 C3 1.372(5) . ?
C2 H1 1.03(5) . ?
C3 C4 1.435(5) . ?
C3 H2 0.85(3) . ?
C4 C5 1.398(5) . ?
C4 C9 1.428(4) . ?
C5 C6 1.377(5) . ?
C5 H5A 0.96 . ?
C6 C7 1.394(5) . ?
C6 H6A 0.96 . ?
C7 C8 1.377(5) . ?
C7 H7A 0.96 . ?
C8 C9 1.407(5) . ?
C8 H8A 0.96 . ?
N2 C15 1.476(4) . ?
N2 C18 1.489(4) . ?
N2 C11 1.501(4) . ?
N2 Li1 2.036(5) . ?
N3 C25 1.475(4) . ?
N3 C19 1.484(4) . ?
N3 C21 1.485(4) . ?
N3 Li1 2.078(5) . ?
C11 C12 1.501(4) . ?
C11 Li1 2.776(6) . ?
C11 H11A 0.96 . ?
C11 H11B 0.96 . ?
C12 C13 1.507(5) . ?
C12 H12A 0.96 . ?
C12 H12B 0.96 . ?
C13 C14 1.529(5) . ?
C13 H13A 0.96 . ?
C13 H13B 0.96 . ?
C14 C15 1.528(5) . ?
C14 H14A 0.96 . ?
C14 H14B 0.96 . ?
C15 C16 1.537(4) . ?
C15 H15A 0.96 . ?
C16 C19 1.521(5) . ?
C16 C17 1.524(4) . ?
C16 H16A 0.96 . ?
C17 C20 1.513(4) . ?
C17 H17A 0.96 . ?
C17 H17B 0.96 . ?
C18 C20 1.524(4) . ?
C18 H18A 0.96 . ?
C18 H18B 0.96 . ?
C19 H19A 0.96 . ?
C19 H19B 0.96 . ?
C20 C21 1.522(4) . ?
C20 H20A 0.96 . ?
C21 C22 1.521(5) . ?
C21 H21A 0.96 . ?
C22 C23 1.515(5) . ?
C22 H22A 0.96 . ?
C22 H22B 0.96 . ?
C23 C24 1.520(6) . ?
C23 H23A 0.96 . ?
C23 H23B 0.96 . ?
C24 C25 1.509(6) . ?
C24 H24A 0.96 . ?
C24 H24B 0.96 . ?
C25 H25A 0.96 . ?
C25 H25B 0.96 . ?
Li1 O1 1.951(5) . ?
O1 C26 1.412(5) . ?
O1 C29 1.420(5) . ?
C26 C27 1.461(8) . ?
C26 H33 0.96 . ?
C26 H34 0.96 . ?
C27 C28 1.456(8) . ?
C27 H35 0.96 . ?
C27 H36 0.96 . ?
C28 C29 1.481(6) . ?
C28 H37 0.96 . ?
C28 H38 0.96 . ?
C29 H39 0.96 . ?
C29 H40 0.96 . ?
